data_7231263
loop_
_publ_author_name
'Lestari, Monica'
'Lusi, Matteo'
'O'Leary, Aoife'
'O'Nolan, Daniel'
'Zaworotko, Michael J.'

_publ_section_title
;
 Hygroscopicity of lithium coordination polymers and their solid solutions
;
_journal_issue 39
_journal_name_full CrystEngComm
_journal_page_first 5940
_journal_paper_doi 10.1039/C8CE00905H
_journal_volume 20
_journal_year 2018
_chemical_absolute_configuration rm
_chemical_formula_sum 'C13 H16 Li N O5'
_chemical_formula_weight 273.21
_space_group_crystal_system monoclinic
_space_group_IT_number 4
_space_group_name_Hall 'P 2yb'
_space_group_name_H-M_alt 'P 1 21 1'
_symmetry_space_group_name_Hall 'P 2yb'
_symmetry_space_group_name_H-M 'P 1 21 1'
_atom_sites_solution_hydrogens geom
_audit_creation_method SHELXL-2014/7
_audit_update_record
;
2018-05-28 deposited with the CCDC.
2018-07-27 downloaded from the CCDC.
;
_cell_angle_alpha 90
_cell_angle_beta 99.5520(10)
_cell_angle_gamma 90
_cell_formula_units_Z 2
_cell_length_a 5.4170(3)
_cell_length_b 10.3590(6)
_cell_length_c 11.4916(6)
_cell_measurement_reflns_used 67
_cell_measurement_temperature 100(2)
_cell_measurement_theta_max 20
_cell_measurement_theta_min 2
_cell_volume 635.91(6)
_computing_structure_refinement 'SHELXL-2014/7 (Sheldrick, 2014)'
_diffrn_ambient_temperature 100(2)
_diffrn_measured_fraction_theta_full 0.999
_diffrn_measured_fraction_theta_max 0.998
_diffrn_measurement_device_type 'Bruker D8 Quest'
_diffrn_radiation_type MoK\a
_diffrn_radiation_wavelength 0.71073
_diffrn_reflns_av_R_equivalents 0.0216
_diffrn_reflns_av_unetI/netI 0.0140
_diffrn_reflns_Laue_measured_fraction_full 0.999
_diffrn_reflns_Laue_measured_fraction_max 0.998
_diffrn_reflns_limit_h_max 6
_diffrn_reflns_limit_h_min -6
_diffrn_reflns_limit_k_max 11
_diffrn_reflns_limit_k_min -11
_diffrn_reflns_limit_l_max 12
_diffrn_reflns_limit_l_min -12
_diffrn_reflns_number 10425
_diffrn_reflns_point_group_measured_fraction_full 0.998
_diffrn_reflns_point_group_measured_fraction_max 0.997
_diffrn_reflns_theta_full 23.316
_diffrn_reflns_theta_max 23.316
_diffrn_reflns_theta_min 2.664
_exptl_absorpt_coefficient_mu 0.108
_exptl_absorpt_correction_T_max 0.7449
_exptl_absorpt_correction_T_min 0.6989
_exptl_absorpt_correction_type multi-scan
_exptl_absorpt_process_details sadabs
_exptl_crystal_colour Colourless
_exptl_crystal_density_diffrn 1.427
_exptl_crystal_description prism
_exptl_crystal_F_000 288
_exptl_crystal_size_max 0.3
_exptl_crystal_size_mid 0.2
_exptl_crystal_size_min 0.2
_refine_diff_density_max 0.102
_refine_diff_density_min -0.108
_refine_diff_density_rms 0.028
_refine_ls_abs_structure_details
;
 Flack x determined using 819 quotients [(I+)-(I-)]/[(I+)+(I-)]
 (Parsons, Flack and Wagner, Acta Cryst. B69 (2013) 249-259).
;
_refine_ls_abs_structure_Flack 0.0(2)
_refine_ls_extinction_coef 0.077(6)
_refine_ls_extinction_expression Fc^*^=kFc[1+0.001xFc^2^\l^3^/sin(2\q)]^-1/4^
_refine_ls_extinction_method 'SHELXL-2014/7 (Sheldrick 2014'
_refine_ls_goodness_of_fit_ref 1.102
_refine_ls_hydrogen_treatment constr
_refine_ls_matrix_type full
_refine_ls_number_parameters 183
_refine_ls_number_reflns 1816
_refine_ls_number_restraints 1
_refine_ls_restrained_S_all 1.102
_refine_ls_R_factor_all 0.0200
_refine_ls_R_factor_gt 0.0192
_refine_ls_shift/su_max 0.000
_refine_ls_shift/su_mean 0.000
_refine_ls_structure_factor_coef Fsqd
_refine_ls_weighting_details 'w=1/[\s^2^(Fo^2^)+(0.0270P)^2^+0.0914P] where P=(Fo^2^+2Fc^2^)/3'
_refine_ls_weighting_scheme calc
_refine_ls_wR_factor_gt 0.0479
_refine_ls_wR_factor_ref 0.0484
_reflns_Friedel_coverage 0.876
_reflns_Friedel_fraction_full 0.998
_reflns_Friedel_fraction_max 0.996
_reflns_number_gt 1780
_reflns_number_total 1816
_reflns_threshold_expression 'I > 2\s(I)'
_cod_data_source_file c8ce00905h2.cif
_cod_data_source_block 1_000
_cod_depositor_comments 'Adding full bibliography for 7231259--7231264.cif.'
_cod_database_code 7231263
_shelx_shelxl_version_number 2014/7
_shelx_space_group_comment
;
The symmetry employed for this shelxl refinement is uniquely defined
by the following loop, which should always be used as a source of
symmetry information in preference to the above space-group names.
They are only intended as comments.
;

loop_
_space_group_symop_operation_xyz
'x, y, z'
'-x, y+1/2, -z'

loop_
_atom_site_label
_atom_site_type_symbol
_atom_site_fract_x
_atom_site_fract_y
_atom_site_fract_z
_atom_site_U_iso_or_equiv
_atom_site_adp_type
_atom_site_occupancy
_atom_site_site_symmetry_order
_atom_site_calc_flag
_atom_site_refinement_flags_posn
_atom_site_refinement_flags_adp
O1 O 1.0362(2) 0.52094(13) 0.46871(12) 0.0148(3) Uani 1 1 d . .
Li1 Li 0.9725(6) 0.6623(3) 0.3558(3) 0.0162(7) Uani 1 1 d . .
C2 C 0.9075(4) 0.44140(19) 0.51452(16) 0.0124(4) Uani 1 1 d . .
O3 O 0.9839(3) 0.33322(13) 0.55486(12) 0.0150(3) Uani 1 1 d . .
C4 C 0.6364(4) 0.48145(18) 0.52008(17) 0.0122(5) Uani 1 1 d . .
H4 H 0.5338 0.4764 0.4394 0.015 Uiso 1 1 calc R U
N5 N 0.5223(3) 0.39588(15) 0.60358(14) 0.0117(4) Uani 1 1 d . .
H5A H 0.3683 0.3684 0.5684 0.014 Uiso 1 1 calc R U
H5B H 0.6207 0.3254 0.6231 0.014 Uiso 1 1 calc R U
C6 C 0.5006(4) 0.47257(19) 0.71265(17) 0.0149(5) Uani 1 1 d . .
H6A H 0.5658 0.4229 0.7848 0.018 Uiso 1 1 calc R U
H6B H 0.3242 0.4965 0.7143 0.018 Uiso 1 1 calc R U
C7 C 0.6588(4) 0.5916(2) 0.70285(17) 0.0157(5) Uani 1 1 d . .
H7A H 0.8376 0.5749 0.7336 0.019 Uiso 1 1 calc R U
H7B H 0.6011 0.6655 0.7460 0.019 Uiso 1 1 calc R U
C8 C 0.6164(4) 0.6164(2) 0.57020(18) 0.0145(4) Uani 1 1 d . .
H8A H 0.4491 0.6543 0.5428 0.017 Uiso 1 1 calc R U
H8B H 0.7461 0.6745 0.5481 0.017 Uiso 1 1 calc R U
O9 O 0.6463(2) 0.67116(14) 0.27370(11) 0.0159(3) Uani 1 1 d . .
C10 C 0.4273(4) 0.63639(18) 0.23794(17) 0.0123(5) Uani 1 1 d . .
O11 O 0.2393(2) 0.68712(14) 0.27149(12) 0.0174(4) Uani 1 1 d . .
C12 C 0.3765(4) 0.53150(19) 0.14583(17) 0.0126(4) Uani 1 1 d . .
C13 C 0.5381(4) 0.4264(2) 0.14168(17) 0.0148(4) Uani 1 1 d . .
C14 C 0.4864(4) 0.3356(2) 0.05150(18) 0.0196(5) Uani 1 1 d . .
H14 H 0.5964 0.2646 0.0486 0.024 Uiso 1 1 calc R U
C15 C 0.2761(4) 0.3483(2) -0.03362(18) 0.0215(5) Uani 1 1 d . .
H15 H 0.2433 0.2868 -0.0956 0.026 Uiso 1 1 calc R U
C16 C 0.1130(4) 0.4500(2) -0.02917(17) 0.0209(5) Uani 1 1 d . .
H16 H -0.0328 0.4579 -0.0874 0.025 Uiso 1 1 calc R U
C17 C 0.1628(4) 0.5401(2) 0.06041(18) 0.0179(5) Uani 1 1 d . .
H17 H 0.0489 0.6092 0.0637 0.022 Uiso 1 1 calc R U
O18 O 0.7364(3) 0.41750(15) 0.23184(12) 0.0222(4) Uani 1 1 d . .
C19 C 0.9047(4) 0.3120(2) 0.2324(2) 0.0221(5) Uani 1 1 d . .
H19A H 0.8144 0.2308 0.2379 0.033 Uiso 1 1 calc R U
H19B H 1.0396 0.3198 0.3003 0.033 Uiso 1 1 calc R U
H19C H 0.9759 0.3127 0.1594 0.033 Uiso 1 1 calc R U

loop_
_atom_site_aniso_label
_atom_site_aniso_U_11
_atom_site_aniso_U_22
_atom_site_aniso_U_33
_atom_site_aniso_U_23
_atom_site_aniso_U_13
_atom_site_aniso_U_12
O1 0.0116(8) 0.0150(8) 0.0181(8) 0.0037(6) 0.0034(6) -0.0012(6)
Li1 0.0131(15) 0.0177(19) 0.0180(18) 0.0009(14) 0.0027(13) 0.0022(15)
C2 0.0139(9) 0.0139(11) 0.0094(9) -0.0022(8) 0.0012(8) -0.0011(9)
O3 0.0148(8) 0.0123(8) 0.0183(7) 0.0030(6) 0.0039(6) 0.0020(6)
C4 0.0117(10) 0.0139(11) 0.0107(10) 0.0033(8) 0.0012(8) -0.0009(8)
N5 0.0088(8) 0.0102(9) 0.0161(9) 0.0003(7) 0.0017(6) 0.0001(7)
C6 0.0152(11) 0.0164(11) 0.0136(10) -0.0012(8) 0.0035(8) 0.0004(9)
C7 0.0129(11) 0.0159(11) 0.0190(11) -0.0035(9) 0.0044(9) -0.0017(8)
C8 0.0120(10) 0.0120(10) 0.0198(11) 0.0026(9) 0.0036(8) 0.0000(8)
O9 0.0115(7) 0.0150(7) 0.0200(8) -0.0008(7) -0.0006(6) -0.0005(7)
C10 0.0144(12) 0.0118(11) 0.0110(10) 0.0049(8) 0.0034(8) 0.0002(9)
O11 0.0149(7) 0.0164(8) 0.0228(8) -0.0046(6) 0.0082(6) -0.0005(6)
C12 0.0129(11) 0.0134(10) 0.0121(10) 0.0030(8) 0.0037(8) -0.0031(8)
C13 0.0149(10) 0.0155(10) 0.0147(10) 0.0003(8) 0.0047(8) -0.0005(8)
C14 0.0248(13) 0.0163(11) 0.0208(11) -0.0017(9) 0.0123(10) 0.0013(9)
C15 0.0289(13) 0.0232(13) 0.0138(11) -0.0048(9) 0.0081(10) -0.0093(10)
C16 0.0202(11) 0.0263(13) 0.0148(10) 0.0005(10) -0.0012(8) -0.0067(10)
C17 0.0155(12) 0.0201(12) 0.0182(11) 0.0032(9) 0.0030(9) -0.0012(9)
O18 0.0210(8) 0.0229(9) 0.0208(8) -0.0043(7) -0.0023(6) 0.0120(7)
C19 0.0207(12) 0.0190(12) 0.0277(13) 0.0040(9) 0.0070(10) 0.0101(9)

loop_
_atom_type_symbol
_atom_type_description
_atom_type_scat_dispersion_real
_atom_type_scat_dispersion_imag
_atom_type_scat_source
C C 0.0033 0.0016 'International Tables Vol C Tables 4.2.6.8 and 6.1.1.4'
H H 0.0000 0.0000 'International Tables Vol C Tables 4.2.6.8 and 6.1.1.4'
Li Li -0.0003 0.0001 'International Tables Vol C Tables 4.2.6.8 and 6.1.1.4'
N N 0.0061 0.0033 'International Tables Vol C Tables 4.2.6.8 and 6.1.1.4'
O O 0.0106 0.0060 'International Tables Vol C Tables 4.2.6.8 and 6.1.1.4'

loop_
_geom_angle_atom_site_label_1
_geom_angle_atom_site_label_2
_geom_angle_atom_site_label_3
_geom_angle
_geom_angle_site_symmetry_1
_geom_angle_site_symmetry_3
C2 O1 Li1 136.54(16) . .
O9 Li1 O11 118.43(18) . 1_655
O9 Li1 O1 115.01(19) . .
O11 Li1 O1 112.24(17) 1_655 .
O9 Li1 O3 103.47(16) . 2_756
O11 Li1 O3 96.05(16) 1_655 2_756
O1 Li1 O3 108.93(16) . 2_756
O1 C2 O3 124.78(18) . .
O1 C2 C4 116.28(17) . .
O3 C2 C4 118.93(17) . .
C2 O3 Li1 164.40(16) . 2_746
N5 C4 C8 103.65(15) . .
N5 C4 C2 111.22(15) . .
C8 C4 C2 113.08(16) . .
N5 C4 H4 109.6 . .
C8 C4 H4 109.6 . .
C2 C4 H4 109.6 . .
C6 N5 C4 108.41(14) . .
C6 N5 H5A 110.0 . .
C4 N5 H5A 110.0 . .
C6 N5 H5B 110.0 . .
C4 N5 H5B 110.0 . .
H5A N5 H5B 108.4 . .
N5 C6 C7 104.14(15) . .
N5 C6 H6A 110.9 . .
C7 C6 H6A 110.9 . .
N5 C6 H6B 110.9 . .
C7 C6 H6B 110.9 . .
H6A C6 H6B 108.9 . .
C6 C7 C8 102.57(16) . .
C6 C7 H7A 111.3 . .
C8 C7 H7A 111.3 . .
C6 C7 H7B 111.3 . .
C8 C7 H7B 111.3 . .
H7A C7 H7B 109.2 . .
C4 C8 C7 102.43(16) . .
C4 C8 H8A 111.3 . .
C7 C8 H8A 111.3 . .
C4 C8 H8B 111.3 . .
C7 C8 H8B 111.3 . .
H8A C8 H8B 109.2 . .
C10 O9 Li1 157.93(17) . .
O9 C10 O11 123.57(18) . .
O9 C10 C12 119.56(17) . .
O11 C10 C12 116.82(17) . .
C10 O11 Li1 145.70(18) . 1_455
C17 C12 C13 118.47(19) . .
C17 C12 C10 118.83(19) . .
C13 C12 C10 122.69(18) . .
O18 C13 C14 123.62(18) . .
O18 C13 C12 116.33(17) . .
C14 C13 C12 120.01(18) . .
C15 C14 C13 120.2(2) . .
C15 C14 H14 119.9 . .
C13 C14 H14 119.9 . .
C14 C15 C16 120.31(19) . .
C14 C15 H15 119.8 . .
C16 C15 H15 119.8 . .
C15 C16 C17 119.70(19) . .
C15 C16 H16 120.2 . .
C17 C16 H16 120.2 . .
C16 C17 C12 121.3(2) . .
C16 C17 H17 119.4 . .
C12 C17 H17 119.4 . .
C13 O18 C19 118.57(16) . .
O18 C19 H19A 109.5 . .
O18 C19 H19B 109.5 . .
H19A C19 H19B 109.5 . .
O18 C19 H19C 109.5 . .
H19A C19 H19C 109.5 . .
H19B C19 H19C 109.5 . .

loop_
_geom_bond_atom_site_label_1
_geom_bond_atom_site_label_2
_geom_bond_distance
_geom_bond_site_symmetry_2
O1 C2 1.251(2) .
O1 Li1 1.949(4) .
Li1 O9 1.862(3) .
Li1 O11 1.886(3) 1_655
Li1 O3 2.041(4) 2_756
C2 O3 1.256(3) .
C2 C4 1.537(3) .
O3 Li1 2.041(4) 2_746
C4 N5 1.512(2) .
C4 C8 1.523(3) .
C4 H4 1.0000 .
N5 C6 1.505(2) .
N5 H5A 0.9100 .
N5 H5B 0.9100 .
C6 C7 1.517(3) .
C6 H6A 0.9900 .
C6 H6B 0.9900 .
C7 C8 1.525(3) .
C7 H7A 0.9900 .
C7 H7B 0.9900 .
C8 H8A 0.9900 .
C8 H8B 0.9900 .
O9 C10 1.243(2) .
C10 O11 1.262(2) .
C10 C12 1.510(3) .
O11 Li1 1.886(3) 1_455
C12 C17 1.391(3) .
C12 C13 1.402(3) .
C13 O18 1.366(2) .
C13 C14 1.394(3) .
C14 C15 1.379(3) .
C14 H14 0.9500 .
C15 C16 1.381(3) .
C15 H15 0.9500 .
C16 C17 1.383(3) .
C16 H16 0.9500 .
C17 H17 0.9500 .
O18 C19 1.423(3) .
C19 H19A 0.9800 .
C19 H19B 0.9800 .
C19 H19C 0.9800 .
